data_2222113
loop_
_publ_author_name
'Xue, Min'
'Liu, Fu-Chen'

_publ_section_title
;Diaquabis(tetrazolo[1,5-<i>a</i>]pyridine-8-carboxylato-\k^2^<i>N</i>^1^,<i>O</i>)cobalt(II)
 dihydrate
;
_journal_coeditor_code NG2582
_journal_issue 6
_journal_name_full 'Acta Crystallographica Section E'
_journal_page_first m684
_journal_paper_doi 10.1107/S1600536809019187
_journal_volume 65
_journal_year 2009
_chemical_formula_iupac '[Co (C6 H3 N4 O2)2 (H2 O)2], 2H2 O'
_chemical_formula_moiety 'C12 H10 Co N8 O6, 2H2 O'
_chemical_formula_sum 'C12 H14 Co N8 O8'
_chemical_formula_weight 457.24
_space_group_IT_number 52
_symmetry_cell_setting orthorhombic
_symmetry_space_group_name_Hall '-P 2a 2bc'
_symmetry_space_group_name_H-M 'P n n a'
_atom_sites_solution_hydrogens geom
_atom_sites_solution_primary direct
_atom_sites_solution_secondary difmap
_cell_angle_alpha 90.00
_cell_angle_beta 90.00
_cell_angle_gamma 90.00
_cell_formula_units_Z 4
_cell_length_a 19.041(4)
_cell_length_b 11.694(2)
_cell_length_c 7.5371(15)
_cell_measurement_reflns_used 11987
_cell_measurement_temperature 293.1
_cell_measurement_theta_max 27.8
_cell_measurement_theta_min 3.3
_cell_volume 1678.3(6)
_computing_cell_refinement 'PROCESS-AUTO (Rigaku, 1998)'
_computing_data_collection '<i>SCXmini Benchtop Crystallography System Software</i> (Rigaku, 2006)'
_computing_data_reduction 'PROCESS-AUTO (Rigaku, 1998)'
_computing_molecular_graphics 'ORTEPIII (Burnett & Johnson, 1996) and PLATON (Spek, 2009)'
_computing_publication_material 'SHELXTL (Sheldrick, 2008)'
_computing_structure_refinement 'SHELXL97 (Sheldrick, 2008)'
_computing_structure_solution 'SHELXS97 (Sheldrick, 2008)'
_diffrn_ambient_temperature 293(2)
_diffrn_measured_fraction_theta_full 0.998
_diffrn_measured_fraction_theta_max 0.998
_diffrn_measurement_device_type 'Rigaku SCXmini'
_diffrn_measurement_method \w
_diffrn_radiation_monochromator graphite
_diffrn_radiation_source 'fine-focus sealed tube'
_diffrn_radiation_type MoK\a
_diffrn_radiation_wavelength 0.71073
_diffrn_reflns_av_R_equivalents 0.0811
_diffrn_reflns_av_sigmaI/netI 0.0410
_diffrn_reflns_limit_h_max 22
_diffrn_reflns_limit_h_min -22
_diffrn_reflns_limit_k_max 13
_diffrn_reflns_limit_k_min -13
_diffrn_reflns_limit_l_max 8
_diffrn_reflns_limit_l_min -8
_diffrn_reflns_number 13120
_diffrn_reflns_theta_full 25.00
_diffrn_reflns_theta_max 25.00
_diffrn_reflns_theta_min 3.22
_diffrn_standards_decay_% 0
_diffrn_standards_interval_count 0
_diffrn_standards_interval_time 0
_diffrn_standards_number 0
_exptl_absorpt_coefficient_mu 1.090
_exptl_absorpt_correction_T_max 0.667
_exptl_absorpt_correction_T_min 0.530
_exptl_absorpt_correction_type multi-scan
_exptl_absorpt_process_details '(ABSCOR; Higashi, 1995)'
_exptl_crystal_colour red
_exptl_crystal_density_diffrn 1.810
_exptl_crystal_density_method 'not measured'
_exptl_crystal_description block
_exptl_crystal_F_000 932
_exptl_crystal_size_max 0.5
_exptl_crystal_size_mid 0.5
_exptl_crystal_size_min 0.4
_refine_diff_density_max 0.340
_refine_diff_density_min -0.543
_refine_ls_extinction_method none
_refine_ls_goodness_of_fit_ref 1.214
_refine_ls_hydrogen_treatment mixed
_refine_ls_matrix_type full
_refine_ls_number_parameters 148
_refine_ls_number_reflns 1482
_refine_ls_number_restraints 0
_refine_ls_restrained_S_all 1.214
_refine_ls_R_factor_all 0.0747
_refine_ls_R_factor_gt 0.0546
_refine_ls_shift/su_max 0.000
_refine_ls_shift/su_mean 0.000
_refine_ls_structure_factor_coef Fsqd
_refine_ls_weighting_details 'calc w=1/[\s^2^(Fo^2^)+(0.0256P)^2^+2.1174P] where P=(Fo^2^+2Fc^2^)/3'
_refine_ls_weighting_scheme calc
_refine_ls_wR_factor_gt 0.0850
_refine_ls_wR_factor_ref 0.0902
_reflns_number_gt 1203
_reflns_number_total 1482
_reflns_threshold_expression I>2\s(I)
_cod_data_source_file ng2582.cif
_cod_data_source_block I
_cod_depositor_comments
;
The following automatic conversions were performed:
'_symmetry_cell_setting' value 'Orthorhombic' changed to 'orthorhombic'
according to '/home/saulius/struct/CIF-dictionaries/cif_core.dic'
dictionary named 'cif_core.dic' version 2.4.1 from 2010-06-29.

Automatic conversion script
Id: cif_fix_enum 1527 2010-12-29 10:47:43Z saulius 

The following automatic conversions were performed:

'_symmetry_cell_setting' value 'Orthorhombic' changed to
'orthorhombic' according to
/home/saulius/struct/CIF-dictionaries/cif_core.dic dictionary named
'cif_core.dic' version 2.4.1 from 2010-06-29.

Automatic conversion script
Id: cif_fix_values 1715 2011-07-08 13:25:40Z adriana 
;
_cod_database_code 2222113
_cod_database_fobs_code 2222113

loop_
_symmetry_equiv_pos_as_xyz
'x, y, z'
'-x+1/2, -y, z'
'x, -y+1/2, -z+1/2'
'-x+1/2, y+1/2, -z+1/2'
'-x, -y, -z'
'x-1/2, y, -z'
'-x, y-1/2, z-1/2'
'x-1/2, -y-1/2, z-1/2'

loop_
_atom_site_type_symbol
_atom_site_label
_atom_site_fract_x
_atom_site_fract_y
_atom_site_fract_z
_atom_site_U_iso_or_equiv
_atom_site_adp_type
_atom_site_calc_flag
_atom_site_refinement_flags
_atom_site_occupancy
_atom_site_disorder_assembly
_atom_site_disorder_group
Co Co1 0.2500 0.0000 0.86713(10) 0.0185(3) Uani d S 1 . .
O O1 0.20211(15) 0.1011(2) 0.6721(4) 0.0258(7) Uani d . 1 . .
O O1W 0.20777(17) 0.1069(3) 1.0644(4) 0.0282(8) Uani d D 1 . .
H H1WB 0.187(2) 0.167(2) 1.037(5) 0.028(14) Uiso d D 1 . .
H H1WA 0.234(2) 0.120(4) 1.151(5) 0.034(16) Uiso d D 1 . .
O O2 0.12294(15) 0.2126(2) 0.5359(4) 0.0310(8) Uani d . 1 . .
N N1 0.15291(19) -0.0903(3) 0.8639(4) 0.0220(8) Uani d . 1 . .
N N2 0.1335(2) -0.1860(3) 0.9493(5) 0.0307(10) Uani d . 1 . .
N N3 0.0650(2) -0.2019(3) 0.9438(5) 0.0315(10) Uani d . 1 . .
N N4 0.03825(19) -0.1111(3) 0.8530(5) 0.0236(9) Uani d . 1 . .
C C1 0.1390(2) 0.1307(3) 0.6326(5) 0.0220(10) Uani d . 1 . .
C C2 0.0793(2) 0.0595(3) 0.7064(6) 0.0199(9) Uani d . 1 . .
C C3 0.0093(2) 0.0832(4) 0.6782(6) 0.0251(11) Uani d . 1 . .
H H3A -0.0022 0.1500 0.6180 0.030 Uiso calc R 1 . .
C C4 -0.0468(2) 0.0108(3) 0.7364(6) 0.0276(11) Uani d . 1 . .
H H4A -0.0933 0.0318 0.7165 0.033 Uiso calc R 1 . .
C C5 -0.0318(2) -0.0885(4) 0.8204(6) 0.0286(11) Uani d . 1 . .
H H5A -0.0670 -0.1391 0.8547 0.034 Uiso calc R 1 . .
C C6 0.0929(2) -0.0430(4) 0.8022(6) 0.0209(10) Uani d . 1 . .
O O2W 0.28936(19) 0.1261(3) 0.3682(4) 0.0363(9) Uani d D 1 . .
H H2WB 0.259(2) 0.108(4) 0.444(5) 0.051(19) Uiso d D 1 . .
H H2WA 0.312(2) 0.182(3) 0.408(6) 0.042(16) Uiso d D 1 . .

loop_
_atom_site_aniso_label
_atom_site_aniso_U_11
_atom_site_aniso_U_22
_atom_site_aniso_U_33
_atom_site_aniso_U_12
_atom_site_aniso_U_13
_atom_site_aniso_U_23
Co1 0.0154(5) 0.0195(5) 0.0206(5) 0.0011(3) 0.000 0.000
O1 0.0205(17) 0.0295(17) 0.0274(18) -0.0008(13) 0.0002(13) 0.0101(14)
O1W 0.029(2) 0.0236(18) 0.032(2) 0.0111(14) -0.0028(15) -0.0049(14)
O2 0.0291(19) 0.0258(18) 0.038(2) -0.0023(14) -0.0044(15) 0.0131(15)
N1 0.023(2) 0.0189(18) 0.024(2) 0.0013(15) -0.0020(15) 0.0079(15)
N2 0.033(2) 0.023(2) 0.036(2) -0.0045(17) -0.0012(18) 0.0059(18)
N3 0.033(2) 0.027(2) 0.035(2) -0.0027(17) 0.0033(18) 0.0082(18)
N4 0.023(2) 0.0206(19) 0.027(2) -0.0040(16) -0.0012(16) 0.0039(16)
C1 0.028(3) 0.019(2) 0.019(2) 0.0023(19) -0.0032(19) -0.0003(18)
C2 0.022(2) 0.018(2) 0.020(2) -0.0037(18) -0.0049(18) 0.0002(18)
C3 0.028(3) 0.023(2) 0.024(3) 0.0014(19) -0.0023(19) -0.0004(19)
C4 0.019(2) 0.034(3) 0.029(3) 0.0030(19) -0.0016(19) -0.003(2)
C5 0.022(3) 0.031(3) 0.033(3) -0.008(2) 0.002(2) -0.003(2)
C6 0.019(2) 0.022(2) 0.021(2) -0.0030(18) -0.0032(18) 0.0008(19)
O2W 0.035(2) 0.042(2) 0.031(2) -0.0088(17) 0.0054(16) -0.0055(16)

loop_
_atom_type_symbol
_atom_type_description
_atom_type_scat_dispersion_real
_atom_type_scat_dispersion_imag
_atom_type_scat_source
C C 0.0033 0.0016 ' International Tables Vol C Tables 4.2.6.8 and 6.1.1.4'
H H 0.0000 0.0000 ' International Tables Vol C Tables 4.2.6.8 and 6.1.1.4'
N N 0.0061 0.0033 ' International Tables Vol C Tables 4.2.6.8 and 6.1.1.4'
O O 0.0106 0.0060 ' International Tables Vol C Tables 4.2.6.8 and 6.1.1.4'
Co Co 0.3494 0.9721 ' International Tables Vol C Tables 4.2.6.8 and 6.1.1.4'

loop_
_geom_angle_atom_site_label_1
_geom_angle_atom_site_label_2
_geom_angle_atom_site_label_3
_geom_angle_site_symmetry_1
_geom_angle_site_symmetry_3
_geom_angle
_geom_angle_publ_flag
O1 Co1 O1 . 2 90.89(16) ?
O1 Co1 O1W . . 89.66(13) ?
O1 Co1 O1W 2 . 176.49(12) ?
O1 Co1 O1W . 2 176.49(12) ?
O1 Co1 O1W 2 2 89.66(13) ?
O1W Co1 O1W . 2 89.99(18) ?
O1 Co1 N1 . . 83.91(12) ?
O1 Co1 N1 2 . 95.17(12) ?
O1W Co1 N1 . . 88.33(13) ?
O1W Co1 N1 2 . 92.58(13) ?
O1 Co1 N1 . 2 95.17(12) ?
O1 Co1 N1 2 2 83.91(12) ?
O1W Co1 N1 . 2 92.58(13) ?
O1W Co1 N1 2 2 88.33(13) ?
N1 Co1 N1 . 2 178.70(19) ?
C1 O1 Co1 . . 136.2(3) ?
Co1 O1W H1WB . . 120(3) ?
Co1 O1W H1WA . . 115(3) ?
H1WB O1W H1WA . . 109(2) ?
N2 N1 C6 . . 105.8(3) ?
N2 N1 Co1 . . 130.3(3) ?
C6 N1 Co1 . . 122.3(3) ?
N3 N2 N1 . . 112.1(3) ?
N2 N3 N4 . . 106.0(3) ?
N3 N4 C6 . . 108.1(4) ?
N3 N4 C5 . . 126.8(4) ?
C6 N4 C5 . . 125.1(4) ?
O2 C1 O1 . . 125.0(4) ?
O2 C1 C2 . . 117.0(4) ?
O1 C1 C2 . . 117.9(4) ?
C3 C2 C6 . . 115.1(4) ?
C3 C2 C1 . . 124.0(4) ?
C6 C2 C1 . . 120.8(4) ?
C2 C3 C4 . . 123.8(4) ?
C2 C3 H3A . . 118.1 ?
C4 C3 H3A . . 118.1 ?
C5 C4 C3 . . 119.6(4) ?
C5 C4 H4A . . 120.2 ?
C3 C4 H4A . . 120.2 ?
C4 C5 N4 . . 116.8(4) ?
C4 C5 H5A . . 121.6 ?
N4 C5 H5A . . 121.6 ?
N1 C6 N4 . . 108.0(4) ?
N1 C6 C2 . . 132.4(4) ?
N4 C6 C2 . . 119.6(4) ?
H2WB O2W H2WA . . 107(3) ?

loop_
_geom_bond_atom_site_label_1
_geom_bond_atom_site_label_2
_geom_bond_site_symmetry_2
_geom_bond_distance
_geom_bond_publ_flag
Co1 O1 . 2.095(3) ?
Co1 O1 2 2.095(3) ?
Co1 O1W . 2.102(3) ?
Co1 O1W 2 2.102(3) ?
Co1 N1 . 2.129(4) ?
Co1 N1 2 2.129(4) ?
O1 C1 . 1.286(5) ?
O1W H1WB . 0.825(18) ?
O1W H1WA . 0.842(19) ?
O2 C1 . 1.242(5) ?
N1 N2 . 1.342(5) ?
N1 C6 . 1.351(5) ?
N2 N3 . 1.318(5) ?
N3 N4 . 1.362(5) ?
N4 C6 . 1.365(5) ?
N4 C5 . 1.382(6) ?
C1 C2 . 1.516(6) ?
C2 C3 . 1.378(6) ?
C2 C6 . 1.424(6) ?
C3 C4 . 1.432(6) ?
C3 H3A . 0.9300 ?
C4 C5 . 1.353(6) ?
C4 H4A . 0.9300 ?
C5 H5A . 0.9300 ?
O2W H2WB . 0.835(19) ?
O2W H2WA . 0.842(19) ?

loop_
_geom_hbond_atom_site_label_D
_geom_hbond_atom_site_label_H
_geom_hbond_atom_site_label_A
_geom_hbond_site_symmetry_A
_geom_hbond_distance_DH
_geom_hbond_distance_HA
_geom_hbond_distance_DA
_geom_hbond_angle_DHA
O1W H1WB O2 3_556 0.825(18) 1.950(19) 2.763(4) 168(4)
O1W H1WA O2W 1_556 0.842(19) 1.943(19) 2.776(5) 170(5)
O2W H2WB O1 . 0.835(19) 2.04(3) 2.845(4) 163(4)
O2W H2WA N2 4_556 0.842(19) 2.15(2) 2.981(5) 171(4)

loop_
_geom_torsion_atom_site_label_1
_geom_torsion_atom_site_label_2
_geom_torsion_atom_site_label_3
_geom_torsion_atom_site_label_4
_geom_torsion_site_symmetry_1
_geom_torsion_site_symmetry_2
_geom_torsion_site_symmetry_3
_geom_torsion_site_symmetry_4
_geom_torsion
_geom_torsion_publ_flag
O1 Co1 O1 C1 2 . . . 123.8(4) ?
O1W Co1 O1 C1 . . . . -59.7(4) ?
O1W Co1 O1 C1 2 . . . 25(2) ?
N1 Co1 O1 C1 . . . . 28.7(4) ?
N1 Co1 O1 C1 2 . . . -152.2(4) ?
O1 Co1 N1 N2 . . . . 174.9(4) ?
O1 Co1 N1 N2 2 . . . 84.5(4) ?
O1W Co1 N1 N2 . . . . -95.3(4) ?
O1W Co1 N1 N2 2 . . . -5.3(4) ?
N1 Co1 N1 N2 2 . . . 129.7(4) ?
O1 Co1 N1 C6 . . . . -21.2(3) ?
O1 Co1 N1 C6 2 . . . -111.5(3) ?
O1W Co1 N1 C6 . . . . 68.6(3) ?
O1W Co1 N1 C6 2 . . . 158.6(3) ?
N1 Co1 N1 C6 2 . . . -66.4(3) ?
C6 N1 N2 N3 . . . . 0.4(5) ?
Co1 N1 N2 N3 . . . . 166.3(3) ?
N1 N2 N3 N4 . . . . -1.1(5) ?
N2 N3 N4 C6 . . . . 1.3(4) ?
N2 N3 N4 C5 . . . . -177.1(4) ?
Co1 O1 C1 O2 . . . . 162.2(3) ?
Co1 O1 C1 C2 . . . . -18.9(6) ?
O2 C1 C2 C3 . . . . -2.7(6) ?
O1 C1 C2 C3 . . . . 178.3(4) ?
O2 C1 C2 C6 . . . . 173.1(4) ?
O1 C1 C2 C6 . . . . -5.9(6) ?
C6 C2 C3 C4 . . . . -1.1(6) ?
C1 C2 C3 C4 . . . . 174.9(4) ?
C2 C3 C4 C5 . . . . -1.7(7) ?
C3 C4 C5 N4 . . . . 3.2(6) ?
N3 N4 C5 C4 . . . . 176.0(4) ?
C6 N4 C5 C4 . . . . -2.1(7) ?
N2 N1 C6 N4 . . . . 0.4(5) ?
Co1 N1 C6 N4 . . . . -166.9(3) ?
N2 N1 C6 C2 . . . . 178.1(5) ?
Co1 N1 C6 C2 . . . . 10.8(7) ?
N3 N4 C6 N1 . . . . -1.1(5) ?
C5 N4 C6 N1 . . . . 177.4(4) ?
N3 N4 C6 C2 . . . . -179.1(4) ?
C5 N4 C6 C2 . . . . -0.7(6) ?
C3 C2 C6 N1 . . . . -175.3(4) ?
C1 C2 C6 N1 . . . . 8.6(7) ?
C3 C2 C6 N4 . . . . 2.2(6) ?
C1 C2 C6 N4 . . . . -173.9(4) ?
